data_7201299
loop_
_publ_author_name
'Cui, Feng-Yun'
'Huang, Kun-Lin'
'Xu, Yan-Qing'
'Han, Zhan-Gang'
'Liu, Xi'
'Chi, Ying-Nan'
'Hu, Chang-Wen'

_publ_section_title
;
 Structural variability of Cd(II) and Co(II) mixed-ligand coordination
 polymers: effect of ligand isomerism and metal-to-ligand ratio
;
_journal_issue 12
_journal_name_full CrystEngComm
_journal_page_first 2757
_journal_paper_doi 10.1039/b907606a
_journal_volume 11
_journal_year 2009
_chemical_formula_sum 'C18 H21 Cd N5 O7'
_chemical_formula_weight 531.81
_chemical_name_systematic
;
?
;
_space_group_IT_number 9
_symmetry_cell_setting monoclinic
_symmetry_space_group_name_Hall 'C -2yc'
_symmetry_space_group_name_H-M 'C 1 c 1'
_atom_sites_solution_hydrogens geom
_atom_sites_solution_primary direct
_atom_sites_solution_secondary difmap
_audit_creation_method SHELXL-97
_cell_angle_alpha 90.00
_cell_angle_beta 102.428(2)
_cell_angle_gamma 90.00
_cell_formula_units_Z 4
_cell_length_a 14.2332(15)
_cell_length_b 17.1597(18)
_cell_length_c 8.6468(10)
_cell_measurement_reflns_used 3132
_cell_measurement_temperature 298(2)
_cell_measurement_theta_max 27.53
_cell_measurement_theta_min 2.80
_cell_volume 2062.4(4)
_computing_cell_refinement 'Bruker SMART'
_computing_data_collection 'Bruker SMART'
_computing_data_reduction 'Bruker SAINT'
_computing_molecular_graphics 'Bruker SHELXTL'
_computing_publication_material 'Bruker SHELXTL'
_computing_structure_refinement 'SHELXL-97 (Sheldrick, 1997)'
_computing_structure_solution 'SHELXS-97 (Sheldrick, 1990)'
_diffrn_ambient_temperature 298(2)
_diffrn_measured_fraction_theta_full 0.995
_diffrn_measured_fraction_theta_max 0.995
_diffrn_measurement_device_type 'CCD area detector'
_diffrn_measurement_method 'phi and omega scans'
_diffrn_radiation_monochromator graphite
_diffrn_radiation_source 'fine-focus sealed tube'
_diffrn_radiation_type MoK\a
_diffrn_radiation_wavelength 0.71073
_diffrn_reflns_av_R_equivalents 0.0663
_diffrn_reflns_av_sigmaI/netI 0.0699
_diffrn_reflns_limit_h_max 16
_diffrn_reflns_limit_h_min -16
_diffrn_reflns_limit_k_max 19
_diffrn_reflns_limit_k_min -20
_diffrn_reflns_limit_l_max 10
_diffrn_reflns_limit_l_min -9
_diffrn_reflns_number 5044
_diffrn_reflns_theta_full 25.01
_diffrn_reflns_theta_max 25.01
_diffrn_reflns_theta_min 1.89
_exptl_absorpt_coefficient_mu 1.110
_exptl_absorpt_correction_T_max 0.8691
_exptl_absorpt_correction_T_min 0.8337
_exptl_absorpt_correction_type multi-scan
_exptl_absorpt_process_details sadabs
_exptl_crystal_colour yellow
_exptl_crystal_density_diffrn 1.713
_exptl_crystal_density_method 'not measured'
_exptl_crystal_description needle
_exptl_crystal_F_000 1072
_exptl_crystal_size_max 0.17
_exptl_crystal_size_mid 0.14
_exptl_crystal_size_min 0.13
_refine_diff_density_max 1.924
_refine_diff_density_min -0.565
_refine_diff_density_rms 0.119
_refine_ls_abs_structure_details 'Flack H D (1983), Acta Cryst. A39, 876-881'
_refine_ls_abs_structure_Flack 0.07(5)
_refine_ls_extinction_method none
_refine_ls_goodness_of_fit_ref 1.055
_refine_ls_hydrogen_treatment constr
_refine_ls_matrix_type full
_refine_ls_number_parameters 280
_refine_ls_number_reflns 2781
_refine_ls_number_restraints 2
_refine_ls_restrained_S_all 1.054
_refine_ls_R_factor_all 0.0559
_refine_ls_R_factor_gt 0.0461
_refine_ls_shift/su_max 0.000
_refine_ls_shift/su_mean 0.000
_refine_ls_structure_factor_coef Fsqd
_refine_ls_weighting_details 'calc w=1/[\s^2^(Fo^2^)+(0.0813P)^2^+1.6296P] where P=(Fo^2^+2Fc^2^)/3'
_refine_ls_weighting_scheme calc
_refine_ls_wR_factor_gt 0.1180
_refine_ls_wR_factor_ref 0.1287
_reflns_number_gt 2450
_reflns_number_total 2781
_reflns_threshold_expression >2sigma(I)
_cod_data_source_file b907606a.txt
_cod_data_source_block compound4
_cod_depositor_comments
;
The following automatic conversions were performed:
'_symmetry_cell_setting' value 'Monoclinic' changed to 'monoclinic'
according to '/home/saulius/struct/CIF-dictionaries/cif_core.dic'
dictionary named 'cif_core.dic' version 2.4.1 from 2010-06-29.

Automatic conversion script
Id: cif_fix_enum 1527 2010-12-29 10:47:43Z saulius 
;
_cod_original_sg_symbol_H-M Cc
_cod_database_code 7201299

loop_
_symmetry_equiv_pos_as_xyz
'x, y, z'
'x, -y, z+1/2'
'x+1/2, y+1/2, z'
'x+1/2, -y+1/2, z+1/2'

loop_
_atom_site_label
_atom_site_type_symbol
_atom_site_fract_x
_atom_site_fract_y
_atom_site_fract_z
_atom_site_U_iso_or_equiv
_atom_site_adp_type
_atom_site_occupancy
_atom_site_symmetry_multiplicity
_atom_site_calc_flag
_atom_site_refinement_flags
_atom_site_disorder_assembly
_atom_site_disorder_group
Cd1 Cd 0.24875(5) 0.69373(3) 0.80139(6) 0.02973(19) Uani 1 1 d . . .
N1 N 0.0811(8) 0.7386(5) 0.4594(12) 0.067(3) Uani 1 1 d . . .
H1A H 0.0412 0.7622 0.3855 0.081 Uiso 1 1 calc R . .
H1B H 0.1240 0.7647 0.5241 0.081 Uiso 1 1 calc R . .
N2 N 0.1412(5) 0.6274(4) 0.5901(8) 0.0306(16) Uani 1 1 d . . .
N3 N 0.0083(6) 0.6236(4) 0.3696(9) 0.0370(18) Uani 1 1 d . . .
N4 N 0.2692(5) 0.5613(4) 0.8281(9) 0.031(2) Uani 1 1 d . . .
N5 N -0.1374(6) 0.3889(5) 0.1403(10) 0.048(2) Uani 1 1 d . . .
O1 O 0.3037(4) 0.7617(4) 0.6151(8) 0.0401(15) Uani 1 1 d . . .
O2 O 0.4194(6) 0.6859(4) 0.7364(9) 0.0395(17) Uani 1 1 d . . .
O3 O 0.6432(5) 0.7065(4) 0.3355(8) 0.0410(16) Uani 1 1 d . . .
O4 O 0.6220(6) 0.8173(4) 0.4465(10) 0.0402(17) Uani 1 1 d . . .
O5 O 0.3557(6) 0.7304(5) 1.0405(10) 0.061(2) Uani 1 1 d . . .
H5A H 0.3425 0.7787 1.0343 0.074 Uiso 1 1 d R . .
H5B H 0.3993 0.7224 0.9889 0.074 Uiso 1 1 d R . .
O6 O 0.0533(8) 0.9296(6) 0.6858(11) 0.085(3) Uani 1 1 d . . .
H6A H 0.0806 0.8886 0.7287 0.103 Uiso 1 1 d R . .
H6B H 0.0559 0.9294 0.5885 0.103 Uiso 1 1 d R . .
O7 O 0.0607(8) 0.9317(7) 0.3595(13) 0.073(3) Uani 1 1 d . . .
H7A H 0.0174 0.8993 0.3177 0.087 Uiso 1 1 d R . .
H7B H 0.0550 0.9723 0.3020 0.087 Uiso 1 1 d R . .
C1 C 0.3877(8) 0.7361(7) 0.6307(13) 0.036(3) Uani 1 1 d . . .
C2 C 0.4500(7) 0.7666(6) 0.5260(13) 0.040(2) Uani 1 1 d . . .
H2A H 0.4841 0.8120 0.5762 0.049 Uiso 1 1 calc R . .
H2B H 0.4090 0.7836 0.4273 0.049 Uiso 1 1 calc R . .
C3 C 0.5231(9) 0.7096(6) 0.4881(16) 0.047(3) Uani 1 1 d . . .
H3A H 0.5526 0.6818 0.5839 0.057 Uiso 1 1 calc R . .
H3B H 0.4900 0.6717 0.4124 0.057 Uiso 1 1 calc R . .
C4 C 0.6011(8) 0.7482(8) 0.4209(13) 0.039(3) Uani 1 1 d . . .
C5 C 0.0765(7) 0.6614(5) 0.4736(11) 0.035(2) Uani 1 1 d . . .
C6 C 0.0057(6) 0.5462(5) 0.3827(10) 0.0298(18) Uani 1 1 d . . .
C7 C 0.0710(6) 0.5065(5) 0.4965(11) 0.0331(19) Uani 1 1 d . . .
H7 H 0.0697 0.4525 0.5035 0.040 Uiso 1 1 calc R . .
C8 C 0.1385(7) 0.5502(6) 0.6000(11) 0.028(2) Uani 1 1 d . . .
C9 C 0.2132(6) 0.5127(6) 0.7263(11) 0.0284(18) Uani 1 1 d . . .
C10 C 0.2248(7) 0.4336(6) 0.7372(12) 0.035(2) Uani 1 1 d . . .
H10 H 0.1853 0.4008 0.6658 0.042 Uiso 1 1 calc R . .
C11 C 0.2965(8) 0.4032(6) 0.8564(14) 0.044(3) Uani 1 1 d . . .
H11 H 0.3050 0.3496 0.8667 0.053 Uiso 1 1 calc R . .
C12 C 0.3544(7) 0.4526(6) 0.9587(11) 0.042(2) Uani 1 1 d . . .
H12 H 0.4037 0.4335 1.0382 0.051 Uiso 1 1 calc R . .
C13 C 0.3378(7) 0.5309(6) 0.9408(13) 0.034(2) Uani 1 1 d . . .
H13 H 0.3765 0.5646 1.0112 0.041 Uiso 1 1 calc R . .
C14 C -0.0701(8) 0.4260(6) 0.2422(13) 0.034(3) Uani 1 1 d . . .
H14 H -0.0189 0.3975 0.3001 0.040 Uiso 1 1 calc R . .
C15 C -0.0722(6) 0.5062(6) 0.2669(10) 0.0334(19) Uani 1 1 d . . .
C16 C -0.1491(7) 0.5465(6) 0.1783(12) 0.045(2) Uani 1 1 d . . .
H16 H -0.1528 0.6001 0.1903 0.054 Uiso 1 1 calc R . .
C17 C -0.2193(8) 0.5091(7) 0.0740(14) 0.062(3) Uani 1 1 d . . .
H17 H -0.2715 0.5361 0.0147 0.074 Uiso 1 1 calc R . .
C18 C -0.2106(8) 0.4294(7) 0.0590(13) 0.053(3) Uani 1 1 d . . .
H18 H -0.2586 0.4030 -0.0117 0.064 Uiso 1 1 calc R . .

loop_
_atom_site_aniso_label
_atom_site_aniso_U_11
_atom_site_aniso_U_22
_atom_site_aniso_U_33
_atom_site_aniso_U_23
_atom_site_aniso_U_13
_atom_site_aniso_U_12
Cd1 0.0341(3) 0.0190(3) 0.0359(3) -0.0013(4) 0.0070(2) -0.0010(4)
N1 0.091(7) 0.013(4) 0.069(6) 0.004(4) -0.046(5) -0.007(4)
N2 0.037(4) 0.017(4) 0.033(4) 0.002(3) -0.003(3) -0.005(3)
N3 0.043(4) 0.022(4) 0.040(4) 0.002(3) -0.004(3) 0.002(3)
N4 0.037(6) 0.023(4) 0.034(5) 0.001(3) 0.010(4) 0.001(3)
N5 0.052(5) 0.032(5) 0.051(5) -0.004(4) -0.004(4) -0.011(4)
O1 0.038(3) 0.029(4) 0.056(4) 0.002(3) 0.016(3) -0.005(3)
O2 0.050(4) 0.030(4) 0.037(4) 0.001(3) 0.006(3) -0.003(3)
O3 0.046(4) 0.032(4) 0.051(4) -0.004(3) 0.021(3) -0.002(3)
O4 0.052(4) 0.020(4) 0.049(5) -0.005(3) 0.012(4) -0.007(3)
O5 0.066(5) 0.041(5) 0.067(5) -0.015(4) -0.010(4) 0.005(4)
O6 0.127(8) 0.064(7) 0.062(5) 0.020(5) 0.015(5) 0.038(6)
O7 0.075(8) 0.063(8) 0.068(7) 0.007(6) -0.011(6) -0.023(6)
C1 0.039(6) 0.030(6) 0.040(6) 0.000(5) 0.009(5) 0.000(4)
C2 0.043(5) 0.030(6) 0.051(6) 0.006(4) 0.016(5) -0.005(4)
C3 0.056(6) 0.024(5) 0.070(8) -0.009(5) 0.031(6) -0.010(4)
C4 0.037(5) 0.045(7) 0.036(6) 0.013(5) 0.011(4) 0.002(5)
C5 0.041(5) 0.020(5) 0.037(5) 0.002(4) -0.007(4) 0.002(4)
C6 0.033(4) 0.020(4) 0.036(5) -0.002(3) 0.005(4) -0.002(4)
C7 0.038(5) 0.019(4) 0.040(5) 0.000(4) 0.005(4) -0.001(4)
C8 0.032(5) 0.018(5) 0.036(5) 0.000(4) 0.009(4) -0.004(4)
C9 0.026(4) 0.029(5) 0.031(5) 0.007(4) 0.007(4) 0.003(4)
C10 0.044(6) 0.018(5) 0.038(5) -0.002(4) -0.001(4) 0.007(4)
C11 0.051(6) 0.026(6) 0.054(6) 0.015(5) 0.007(5) 0.009(5)
C12 0.045(5) 0.035(6) 0.043(5) 0.010(4) 0.002(4) 0.010(4)
C13 0.029(5) 0.031(6) 0.042(6) 0.004(5) 0.007(5) 0.001(4)
C14 0.038(6) 0.024(6) 0.037(6) -0.002(5) 0.004(5) -0.004(5)
C15 0.035(4) 0.031(5) 0.034(5) -0.002(4) 0.007(4) -0.004(4)
C16 0.043(5) 0.032(5) 0.055(6) 0.002(4) -0.002(5) -0.002(4)
C17 0.045(6) 0.059(8) 0.069(8) 0.000(6) -0.017(6) 0.004(6)
C18 0.053(6) 0.050(7) 0.050(6) -0.005(5) -0.003(5) -0.019(5)

loop_
_atom_type_symbol
_atom_type_description
_atom_type_scat_dispersion_real
_atom_type_scat_dispersion_imag
_atom_type_scat_source
C C 0.0033 0.0016 'International Tables Vol C Tables 4.2.6.8 and 6.1.1.4'
H H 0.0000 0.0000 'International Tables Vol C Tables 4.2.6.8 and 6.1.1.4'
N N 0.0061 0.0033 'International Tables Vol C Tables 4.2.6.8 and 6.1.1.4'
O O 0.0106 0.0060 'International Tables Vol C Tables 4.2.6.8 and 6.1.1.4'
Cd Cd -0.8075 1.2024 'International Tables Vol C Tables 4.2.6.8 and 6.1.1.4'

loop_
_geom_angle_atom_site_label_1
_geom_angle_atom_site_label_2
_geom_angle_atom_site_label_3
_geom_angle
_geom_angle_site_symmetry_1
_geom_angle_site_symmetry_3
_geom_angle_publ_flag
O1 Cd1 N4 121.8(3) . . ?
O1 Cd1 O3 92.4(2) . 4_465 ?
N4 Cd1 O3 141.5(3) . 4_465 ?
O1 Cd1 O5 103.2(3) . . ?
N4 Cd1 O5 97.5(3) . . ?
O3 Cd1 O5 90.3(3) 4_465 . ?
O1 Cd1 N2 87.9(2) . . ?
N4 Cd1 N2 69.8(2) . . ?
O3 Cd1 N2 97.0(2) 4_465 . ?
O5 Cd1 N2 166.5(3) . . ?
O1 Cd1 O4 145.3(2) . 4_465 ?
N4 Cd1 O4 87.9(3) . 4_465 ?
O3 Cd1 O4 54.6(2) 4_465 4_465 ?
O5 Cd1 O4 88.8(3) . 4_465 ?
N2 Cd1 O4 86.2(3) . 4_465 ?
O1 Cd1 O2 52.6(2) . . ?
N4 Cd1 O2 82.4(2) . . ?
O3 Cd1 O2 135.8(2) 4_465 . ?
O5 Cd1 O2 75.5(3) . . ?
N2 Cd1 O2 106.4(3) . . ?
O4 Cd1 O2 160.2(2) 4_465 . ?
O1 Cd1 C4 119.7(3) . 4_465 ?
N4 Cd1 C4 114.5(4) . 4_465 ?
O3 Cd1 C4 27.7(3) 4_465 4_465 ?
O5 Cd1 C4 88.6(3) . 4_465 ?
N2 Cd1 C4 92.6(3) . 4_465 ?
O4 Cd1 C4 26.9(3) 4_465 4_465 ?
O2 Cd1 C4 158.5(3) . 4_465 ?
C5 N1 H1A 120.0 . . ?
C5 N1 H1B 120.0 . . ?
H1A N1 H1B 120.0 . . ?
C8 N2 C5 117.1(8) . . ?
C8 N2 Cd1 116.5(6) . . ?
C5 N2 Cd1 126.0(6) . . ?
C6 N3 C5 117.0(8) . . ?
C13 N4 C9 118.3(9) . . ?
C13 N4 Cd1 121.4(7) . . ?
C9 N4 Cd1 120.3(5) . . ?
C14 N5 C18 118.6(10) . . ?
C1 O1 Cd1 102.2(7) . . ?
C1 O2 Cd1 85.3(7) . . ?
C4 O3 Cd1 93.3(7) . 4_564 ?
C4 O4 Cd1 90.5(6) . 4_564 ?
Cd1 O5 H5A 96.5 . . ?
Cd1 O5 H5B 84.5 . . ?
H5A O5 H5B 107.5 . . ?
H6A O6 H6B 108.4 . . ?
H7A O7 H7B 108.5 . . ?
O1 C1 O2 119.9(10) . . ?
O1 C1 C2 119.4(10) . . ?
O2 C1 C2 120.7(10) . . ?
C1 C2 C3 115.5(9) . . ?
C1 C2 H2A 108.4 . . ?
C3 C2 H2A 108.4 . . ?
C1 C2 H2B 108.4 . . ?
C3 C2 H2B 108.4 . . ?
H2A C2 H2B 107.5 . . ?
C4 C3 C2 113.3(9) . . ?
C4 C3 H3A 108.9 . . ?
C2 C3 H3A 108.9 . . ?
C4 C3 H3B 108.9 . . ?
C2 C3 H3B 108.9 . . ?
H3A C3 H3B 107.7 . . ?
O4 C4 O3 121.5(10) . . ?
O4 C4 C3 121.4(10) . . ?
O3 C4 C3 117.0(11) . . ?
O4 C4 Cd1 62.6(6) . 4_564 ?
O3 C4 Cd1 59.0(5) . 4_564 ?
C3 C4 Cd1 175.4(8) . 4_564 ?
N1 C5 N3 117.5(8) . . ?
N1 C5 N2 117.4(8) . . ?
N3 C5 N2 125.1(8) . . ?
N3 C6 C7 121.7(8) . . ?
N3 C6 C15 115.6(8) . . ?
C7 C6 C15 122.8(8) . . ?
C6 C7 C8 117.5(9) . . ?
C6 C7 H7 121.2 . . ?
C8 C7 H7 121.2 . . ?
N2 C8 C7 121.6(8) . . ?
N2 C8 C9 116.7(8) . . ?
C7 C8 C9 121.7(9) . . ?
N4 C9 C10 121.7(9) . . ?
N4 C9 C8 116.1(8) . . ?
C10 C9 C8 122.2(9) . . ?
C9 C10 C11 118.9(9) . . ?
C9 C10 H10 120.6 . . ?
C11 C10 H10 120.6 . . ?
C12 C11 C10 119.6(9) . . ?
C12 C11 H11 120.2 . . ?
C10 C11 H11 120.2 . . ?
C11 C12 C13 118.1(9) . . ?
C11 C12 H12 121.0 . . ?
C13 C12 H12 121.0 . . ?
N4 C13 C12 123.5(11) . . ?
N4 C13 H13 118.3 . . ?
C12 C13 H13 118.3 . . ?
N5 C14 C15 122.9(10) . . ?
N5 C14 H14 118.6 . . ?
C15 C14 H14 118.6 . . ?
C16 C15 C14 116.8(9) . . ?
C16 C15 C6 121.9(9) . . ?
C14 C15 C6 121.3(9) . . ?
C17 C16 C15 121.1(10) . . ?
C17 C16 H16 119.4 . . ?
C15 C16 H16 119.4 . . ?
C16 C17 C18 117.6(10) . . ?
C16 C17 H17 121.2 . . ?
C18 C17 H17 121.2 . . ?
N5 C18 C17 123.1(9) . . ?
N5 C18 H18 118.4 . . ?
C17 C18 H18 118.4 . . ?

loop_
_geom_bond_atom_site_label_1
_geom_bond_atom_site_label_2
_geom_bond_distance
_geom_bond_site_symmetry_2
_geom_bond_publ_flag
Cd1 O1 2.260(6) . ?
Cd1 N4 2.296(8) . ?
Cd1 O3 2.338(7) 4_465 ?
Cd1 O5 2.373(8) . ?
Cd1 N2 2.402(7) . ?
Cd1 O4 2.417(8) 4_465 ?
Cd1 O2 2.611(8) . ?
Cd1 C4 2.723(11) 4_465 ?
N1 C5 1.333(13) . ?
N1 H1A 0.8600 . ?
N1 H1B 0.8600 . ?
N2 C8 1.329(12) . ?
N2 C5 1.344(11) . ?
N3 C6 1.333(11) . ?
N3 C5 1.340(12) . ?
N4 C13 1.329(12) . ?
N4 C9 1.343(11) . ?
N5 C14 1.318(13) . ?
N5 C18 1.322(14) . ?
O1 C1 1.254(13) . ?
O2 C1 1.267(14) . ?
O3 C4 1.268(14) . ?
O3 Cd1 2.338(7) 4_564 ?
O4 C4 1.231(14) . ?
O4 Cd1 2.417(8) 4_564 ?
O5 H5A 0.8501 . ?
O5 H5B 0.8502 . ?
O6 H6A 0.8500 . ?
O6 H6B 0.8500 . ?
O7 H7A 0.8500 . ?
O7 H7B 0.8500 . ?
C1 C2 1.491(15) . ?
C2 C3 1.513(14) . ?
C2 H2A 0.9700 . ?
C2 H2B 0.9700 . ?
C3 C4 1.513(14) . ?
C3 H3A 0.9700 . ?
C3 H3B 0.9700 . ?
C4 Cd1 2.723(11) 4_564 ?
C6 C7 1.379(13) . ?
C6 C15 1.492(12) . ?
C7 C8 1.384(13) . ?
C7 H7 0.9300 . ?
C8 C9 1.496(13) . ?
C9 C10 1.369(14) . ?
C10 C11 1.386(13) . ?
C10 H10 0.9300 . ?
C11 C12 1.366(16) . ?
C11 H11 0.9300 . ?
C12 C13 1.367(15) . ?
C12 H12 0.9300 . ?
C13 H13 0.9300 . ?
C14 C15 1.394(14) . ?
C14 H14 0.9300 . ?
C15 C16 1.379(13) . ?
C16 C17 1.354(15) . ?
C16 H16 0.9300 . ?
C17 C18 1.382(16) . ?
C17 H17 0.9300 . ?
C18 H18 0.9300 . ?
